data_4132578
loop_
_publ_author_name
'Dutta, Indranil'
'Yadav, Sudhir'
'Sarbajna, Abir'
'De, Subhabrata'
'H\"olscher, Markus'
'Leitner, Walter'
'Bera, Jitendra K.'

_publ_section_title
;
 Double Dehydrogenation of Primary Amines to Nitriles by a Ruthenium
 Complex Featuring Pyrazole Functionality.
;
_journal_issue 28
_journal_name_full 'Journal of the American Chemical Society'
_journal_page_first 8662
_journal_page_last 8666
_journal_paper_doi 10.1021/jacs.8b05009
_journal_volume 140
_journal_year 2018
_chemical_formula_sum 'C28 H36 Cl8 N4 Ru'
_chemical_formula_weight 813.28
_space_group_crystal_system monoclinic
_space_group_IT_number 14
_space_group_name_Hall '-P 2ybc'
_space_group_name_H-M_alt 'P 1 21/c 1'
_atom_sites_solution_hydrogens mixed
_audit_creation_method SHELXL-2014/7
_cell_angle_alpha 90
_cell_angle_beta 104.621(4)
_cell_angle_gamma 90
_cell_formula_units_Z 4
_cell_length_a 15.255(3)
_cell_length_b 13.690(3)
_cell_length_c 16.939(3)
_cell_measurement_reflns_used 9890
_cell_measurement_temperature 100(2)
_cell_measurement_theta_max 28.29
_cell_measurement_theta_min 2.49
_cell_volume 3423.0(12)
_computing_cell_refinement 'Bruker SAINT'
_computing_data_collection 'Bruker APEX2'
_computing_data_reduction 'Bruker SAINT'
_computing_molecular_graphics DIAMOND
_computing_publication_material ciftab
_computing_structure_refinement 'SHELXL-2014/7 (Sheldrick, 2014)'
_computing_structure_solution 'SHELXL-2014/7 (Sheldrick, 2014)'
_diffrn_ambient_temperature 100(2)
_diffrn_measured_fraction_theta_full 0.999
_diffrn_measured_fraction_theta_max 0.999
_diffrn_measurement_device_type 'Bruker APEX-II CCD'
_diffrn_measurement_method '\f and \w scans'
_diffrn_radiation_type MoK\a
_diffrn_radiation_wavelength 0.71073
_diffrn_reflns_av_R_equivalents 0.0485
_diffrn_reflns_av_unetI/netI 0.0477
_diffrn_reflns_Laue_measured_fraction_full 0.999
_diffrn_reflns_Laue_measured_fraction_max 0.999
_diffrn_reflns_limit_h_max 14
_diffrn_reflns_limit_h_min -17
_diffrn_reflns_limit_k_max 16
_diffrn_reflns_limit_k_min -16
_diffrn_reflns_limit_l_max 19
_diffrn_reflns_limit_l_min -19
_diffrn_reflns_number 22162
_diffrn_reflns_point_group_measured_fraction_full 0.999
_diffrn_reflns_point_group_measured_fraction_max 0.999
_diffrn_reflns_theta_full 24.712
_diffrn_reflns_theta_max 24.712
_diffrn_reflns_theta_min 2.520
_diffrn_source 'fine-focus sealed tube'
_exptl_absorpt_coefficient_mu 1.109
_exptl_absorpt_correction_type empirical
_exptl_absorpt_process_details '(Bera et al., 2017)'
_exptl_crystal_colour yellow
_exptl_crystal_density_diffrn 1.578
_exptl_crystal_description needle
_exptl_crystal_F_000 1648
_exptl_crystal_size_max 0.210
_exptl_crystal_size_mid 0.200
_exptl_crystal_size_min 0.190
_exptl_transmission_factor_max 0.811
_exptl_transmission_factor_min 0.795
_refine_diff_density_max 1.406
_refine_diff_density_min -1.777
_refine_diff_density_rms 0.170
_refine_ls_extinction_method none
_refine_ls_goodness_of_fit_ref 1.072
_refine_ls_hydrogen_treatment mixed
_refine_ls_matrix_type full
_refine_ls_number_parameters 380
_refine_ls_number_reflns 5815
_refine_ls_number_restraints 0
_refine_ls_restrained_S_all 1.072
_refine_ls_R_factor_all 0.0799
_refine_ls_R_factor_gt 0.0624
_refine_ls_shift/su_max 0.000
_refine_ls_shift/su_mean 0.000
_refine_ls_structure_factor_coef Fsqd
_refine_ls_weighting_details 'w=1/[\s^2^(Fo^2^)+(0.0825P)^2^+32.7951P] where P=(Fo^2^+2Fc^2^)/3'
_refine_ls_weighting_scheme calc
_refine_ls_wR_factor_gt 0.1695
_refine_ls_wR_factor_ref 0.1811
_reflns_Friedel_coverage 0.000
_reflns_number_gt 4698
_reflns_number_total 5815
_reflns_threshold_expression 'I > 2\s(I)'
_cod_data_source_file ja8b05009_si_002.cif
_cod_data_source_block compound1
_cod_original_sg_symbol_H-M 'P 21/c'
_cod_database_code 4132578
_shelx_shelxl_version_number 2014/7
_shelx_space_group_comment
;
The symmetry employed for this shelxl refinement is uniquely defined
by the following loop, which should always be used as a source of
symmetry information in preference to the above space-group names.
They are only intended as comments.
;
_shelx_estimated_absorpt_t_min 0.801
_shelx_estimated_absorpt_t_max 0.817
_exptl_absorpt_special_details SADABS

loop_
_space_group_symop_operation_xyz
'x, y, z'
'-x, y+1/2, -z+1/2'
'-x, -y, -z'
'x, -y-1/2, z-1/2'

loop_
_atom_site_label
_atom_site_type_symbol
_atom_site_fract_x
_atom_site_fract_y
_atom_site_fract_z
_atom_site_U_iso_or_equiv
_atom_site_adp_type
_atom_site_occupancy
_atom_site_site_symmetry_order
_atom_site_calc_flag
_atom_site_refinement_flags_posn
_atom_site_refinement_flags_adp
Ru1 Ru 0.08492(4) 0.50790(3) 0.24482(3) 0.01238(18) Uani 1 1 d . .
N2 N 0.1046(4) 0.5210(4) 0.3751(3) 0.0133(11) Uani 1 1 d . .
C8 C 0.1522(4) 0.4485(5) 0.4194(4) 0.0144(13) Uani 1 1 d . .
C7 C 0.1677(5) 0.4417(5) 0.5055(4) 0.0186(14) Uani 1 1 d . .
H7 H 0.2012 0.3887 0.5345 0.022 Uiso 1 1 calc R U
C6 C 0.1339(5) 0.5122(5) 0.5452(4) 0.0179(14) Uani 1 1 d . .
H6 H 0.1441 0.5097 0.6029 0.022 Uiso 1 1 calc R U
C4 C 0.0832(4) 0.5897(5) 0.5005(4) 0.0153(14) Uani 1 1 d . .
C5 C 0.0678(4) 0.5905(5) 0.4151(4) 0.0136(13) Uani 1 1 d . .
N1 N 0.0163(4) 0.6592(4) 0.3676(3) 0.0167(12) Uani 1 1 d . .
C1 C -0.0180(5) 0.7286(5) 0.4046(4) 0.0184(14) Uani 1 1 d . .
H1 H -0.0543 0.7771 0.3716 0.022 Uiso 1 1 calc R U
C2 C -0.0049(5) 0.7359(5) 0.4888(4) 0.0181(14) Uani 1 1 d . .
H2 H -0.0304 0.7886 0.5120 0.022 Uiso 1 1 calc R U
C3 C 0.0455(4) 0.6656(5) 0.5374(4) 0.0178(14) Uani 1 1 d . .
H3 H 0.0549 0.6680 0.5950 0.021 Uiso 1 1 calc R U
C9 C 0.1899(4) 0.3780(5) 0.3736(4) 0.0161(14) Uani 1 1 d . .
N3 N 0.1732(4) 0.3954(4) 0.2932(3) 0.0165(12) Uani 1 1 d . .
N4 N 0.2145(4) 0.3236(4) 0.2624(3) 0.0160(12) Uani 1 1 d . .
C11 C 0.2579(4) 0.2602(5) 0.3213(4) 0.0170(14) Uani 1 1 d . .
C10 C 0.2421(5) 0.2933(5) 0.3944(4) 0.0182(14) Uani 1 1 d . .
H10 H 0.2623 0.2646 0.4470 0.022 Uiso 1 1 calc R U
C12 C 0.3106(5) 0.1741(5) 0.3037(4) 0.0209(15) Uani 1 1 d . .
C14 C 0.3482(5) 0.1185(5) 0.3826(4) 0.0246(16) Uani 1 1 d . .
H14A H 0.3916 0.1598 0.4208 0.037 Uiso 1 1 calc R U
H14B H 0.3787 0.0591 0.3711 0.037 Uiso 1 1 calc R U
H14C H 0.2984 0.1007 0.4068 0.037 Uiso 1 1 calc R U
C13 C 0.2495(5) 0.1082(5) 0.2403(4) 0.0242(16) Uani 1 1 d . .
H13A H 0.1984 0.0858 0.2609 0.036 Uiso 1 1 calc R U
H13B H 0.2842 0.0517 0.2296 0.036 Uiso 1 1 calc R U
H13C H 0.2266 0.1449 0.1895 0.036 Uiso 1 1 calc R U
C15 C 0.3899(5) 0.2103(6) 0.2705(5) 0.0278(17) Uani 1 1 d . .
H15A H 0.3661 0.2432 0.2180 0.042 Uiso 1 1 calc R U
H15B H 0.4272 0.1545 0.2629 0.042 Uiso 1 1 calc R U
H15C H 0.4269 0.2562 0.3094 0.042 Uiso 1 1 calc R U
C18 C 0.0071(5) 0.6354(5) 0.1866(4) 0.0187(15) Uani 1 1 d . .
H18 H -0.0429 0.6686 0.1982 0.022 Uiso 1 1 calc R U
C17 C -0.0085(4) 0.5571(5) 0.1289(4) 0.0148(13) Uani 1 1 d . .
C16 C 0.0664(5) 0.5104(5) 0.1125(4) 0.0191(15) Uani 1 1 d . .
H16 H 0.0575 0.4577 0.0747 0.023 Uiso 1 1 calc R U
C21 C 0.1567(5) 0.5412(5) 0.1522(4) 0.0159(14) Uani 1 1 d . .
H21 H 0.2067 0.5080 0.1405 0.019 Uiso 1 1 calc R U
C20 C 0.1730(5) 0.6190(5) 0.2078(4) 0.0190(15) Uani 1 1 d . .
C19 C 0.0954(5) 0.6633(5) 0.2260(4) 0.0173(14) Uani 1 1 d . .
H19 H 0.1043 0.7134 0.2660 0.021 Uiso 1 1 calc R U
C22 C 0.2675(5) 0.6548(6) 0.2495(5) 0.0275(17) Uani 1 1 d . .
H22 H 0.2695 0.6691 0.3078 0.033 Uiso 1 1 calc R U
C24 C 0.3416(6) 0.5794(7) 0.2477(6) 0.044(2) Uani 1 1 d . .
H24A H 0.3254 0.5164 0.2676 0.065 Uiso 1 1 calc R U
H24B H 0.3995 0.6018 0.2827 0.065 Uiso 1 1 calc R U
H24C H 0.3472 0.5720 0.1916 0.065 Uiso 1 1 calc R U
C23 C 0.2834(6) 0.7510(7) 0.2083(6) 0.047(2) Uani 1 1 d . .
H23A H 0.2805 0.7388 0.1507 0.070 Uiso 1 1 calc R U
H23B H 0.3431 0.7772 0.2356 0.070 Uiso 1 1 calc R U
H23C H 0.2365 0.7984 0.2124 0.070 Uiso 1 1 calc R U
C25 C -0.1027(5) 0.5238(6) 0.0898(4) 0.0244(16) Uani 1 1 d . .
H25A H -0.1328 0.5719 0.0491 0.037 Uiso 1 1 calc R U
H25B H -0.1366 0.5169 0.1315 0.037 Uiso 1 1 calc R U
H25C H -0.1006 0.4606 0.0631 0.037 Uiso 1 1 calc R U
Cl1 Cl -0.03249(12) 0.39748(12) 0.25761(10) 0.0208(4) Uani 1 1 d . .
Cl1S Cl 0.50886(15) 0.41746(16) 0.19175(14) 0.0400(5) Uani 1 1 d . .
Cl2S Cl 0.48418(17) 0.24514(16) 0.08666(15) 0.0459(6) Uani 1 1 d . .
Cl5S Cl 0.62176(19) 0.3945(2) -0.02341(17) 0.0589(7) Uani 1 1 d . .
Cl3S Cl 0.5994(3) 0.4980(4) 0.3804(3) 0.1064(14) Uani 1 1 d . .
C1S C 0.4522(6) 0.3687(6) 0.0966(5) 0.037(2) Uani 1 1 d . .
H1S1 H 0.4666 0.4083 0.0526 0.044 Uiso 1 1 calc R U
H1S2 H 0.3860 0.3721 0.0905 0.044 Uiso 1 1 calc R U
Cl6S Cl 0.77810(17) 0.2727(2) 0.04562(18) 0.0582(7) Uani 1 1 d . .
C3S C 0.6978(6) 0.3512(8) 0.0670(6) 0.050(2) Uani 1 1 d . .
H3S1 H 0.7288 0.4074 0.0989 0.060 Uiso 1 1 calc R U
H3S2 H 0.6632 0.3166 0.1006 0.060 Uiso 1 1 calc R U
Cl2 Cl 0.22635(11) 0.32297(12) 0.08380(10) 0.0195(4) Uani 1 1 d . .
Cl4S Cl 0.6220(3) 0.4517(4) 0.5481(2) 0.1077(14) Uani 1 1 d . .
C2S C 0.5869(14) 0.4124(12) 0.4468(9) 0.118(7) Uani 1 1 d . .
H2S1 H 0.6224 0.3540 0.4398 0.142 Uiso 1 1 calc R U
H2S2 H 0.5223 0.3931 0.4348 0.142 Uiso 1 1 calc R U
H4A H 0.211(4) 0.321(5) 0.205(4) 0.011(17) Uiso 1 1 d . .

loop_
_atom_site_aniso_label
_atom_site_aniso_U_11
_atom_site_aniso_U_22
_atom_site_aniso_U_33
_atom_site_aniso_U_23
_atom_site_aniso_U_13
_atom_site_aniso_U_12
Ru1 0.0178(3) 0.0106(3) 0.0098(3) 0.0010(2) 0.0055(2) 0.0017(2)
N2 0.015(3) 0.013(3) 0.012(3) 0.002(2) 0.004(2) 0.002(2)
C8 0.015(3) 0.016(3) 0.013(3) 0.000(3) 0.003(3) -0.003(3)
C7 0.022(4) 0.016(3) 0.017(3) 0.003(3) 0.003(3) 0.002(3)
C6 0.022(4) 0.020(3) 0.012(3) 0.002(3) 0.005(3) 0.002(3)
C4 0.014(3) 0.016(3) 0.016(3) 0.000(3) 0.006(3) -0.002(3)
C5 0.014(3) 0.014(3) 0.014(3) -0.001(3) 0.004(3) -0.002(3)
N1 0.021(3) 0.014(3) 0.015(3) -0.001(2) 0.006(2) 0.001(2)
C1 0.018(4) 0.015(3) 0.025(4) 0.001(3) 0.010(3) 0.001(3)
C2 0.023(4) 0.017(3) 0.017(3) -0.004(3) 0.011(3) 0.002(3)
C3 0.021(4) 0.022(4) 0.012(3) -0.001(3) 0.008(3) -0.003(3)
C9 0.018(3) 0.015(3) 0.017(3) 0.003(3) 0.007(3) 0.002(3)
N3 0.023(3) 0.015(3) 0.012(3) 0.000(2) 0.007(2) 0.006(2)
N4 0.022(3) 0.016(3) 0.012(3) -0.001(2) 0.007(2) 0.004(2)
C11 0.016(3) 0.019(3) 0.016(3) 0.001(3) 0.005(3) 0.001(3)
C10 0.023(4) 0.016(3) 0.016(3) 0.003(3) 0.007(3) 0.001(3)
C12 0.023(4) 0.018(3) 0.024(4) 0.004(3) 0.011(3) 0.008(3)
C14 0.029(4) 0.021(4) 0.024(4) 0.000(3) 0.008(3) 0.010(3)
C13 0.030(4) 0.020(4) 0.025(4) -0.002(3) 0.011(3) 0.007(3)
C15 0.027(4) 0.030(4) 0.028(4) 0.002(3) 0.011(3) 0.009(3)
C18 0.026(4) 0.016(3) 0.015(3) 0.007(3) 0.008(3) 0.006(3)
C17 0.020(4) 0.014(3) 0.012(3) 0.004(3) 0.006(3) -0.002(3)
C16 0.032(4) 0.015(3) 0.013(3) 0.003(3) 0.011(3) 0.002(3)
C21 0.021(4) 0.018(3) 0.011(3) 0.005(3) 0.008(3) 0.003(3)
C20 0.020(4) 0.022(4) 0.015(3) 0.006(3) 0.006(3) -0.001(3)
C19 0.027(4) 0.011(3) 0.015(3) 0.002(3) 0.008(3) -0.001(3)
C22 0.024(4) 0.033(4) 0.024(4) 0.002(3) 0.003(3) -0.004(3)
C24 0.027(5) 0.059(6) 0.044(5) -0.007(5) 0.008(4) -0.002(4)
C23 0.038(5) 0.049(6) 0.047(5) 0.009(5) 0.002(4) -0.024(4)
C25 0.028(4) 0.031(4) 0.013(3) 0.005(3) 0.005(3) -0.006(3)
Cl1 0.0295(10) 0.0165(8) 0.0173(8) 0.0018(6) 0.0077(7) -0.0062(7)
Cl1S 0.0379(12) 0.0373(11) 0.0449(12) 0.0029(10) 0.0107(10) -0.0050(9)
Cl2S 0.0562(15) 0.0353(12) 0.0508(14) 0.0035(10) 0.0222(11) 0.0034(10)
Cl5S 0.0654(17) 0.0581(16) 0.0602(16) 0.0190(13) 0.0292(13) 0.0263(13)
Cl3S 0.099(3) 0.143(4) 0.077(2) 0.019(2) 0.020(2) -0.010(3)
C1S 0.030(5) 0.042(5) 0.040(5) 0.009(4) 0.012(4) 0.000(4)
Cl6S 0.0438(14) 0.0570(15) 0.0724(18) -0.0052(13) 0.0120(13) 0.0160(12)
C3S 0.038(5) 0.057(6) 0.055(6) -0.006(5) 0.014(5) 0.003(5)
Cl2 0.0223(9) 0.0233(8) 0.0142(8) -0.0011(7) 0.0070(6) 0.0023(7)
Cl4S 0.094(3) 0.153(4) 0.074(2) 0.011(3) 0.017(2) -0.029(3)
C2S 0.162(17) 0.086(11) 0.082(11) 0.017(9) -0.016(11) -0.014(11)

loop_
_atom_type_symbol
_atom_type_description
_atom_type_scat_dispersion_real
_atom_type_scat_dispersion_imag
_atom_type_scat_source
C C 0.0033 0.0016 'International Tables Vol C Tables 4.2.6.8 and 6.1.1.4'
Ru Ru -1.2594 0.8363 'International Tables Vol C Tables 4.2.6.8 and 6.1.1.4'
N N 0.0061 0.0033 'International Tables Vol C Tables 4.2.6.8 and 6.1.1.4'
H H 0.0000 0.0000 'International Tables Vol C Tables 4.2.6.8 and 6.1.1.4'
Cl Cl 0.1484 0.1585 'International Tables Vol C Tables 4.2.6.8 and 6.1.1.4'

loop_
_geom_angle_atom_site_label_1
_geom_angle_atom_site_label_2
_geom_angle_atom_site_label_3
_geom_angle
N3 Ru1 N2 75.5(2)
N3 Ru1 C19 136.4(2)
N2 Ru1 C19 94.2(2)
N3 Ru1 C21 92.6(2)
N2 Ru1 C21 139.0(2)
C19 Ru1 C21 67.6(2)
N3 Ru1 C16 108.6(2)
N2 Ru1 C16 174.3(2)
C19 Ru1 C16 80.1(2)
C21 Ru1 C16 38.4(3)
N3 Ru1 C18 171.8(2)
N2 Ru1 C18 108.2(2)
C19 Ru1 C18 37.4(3)
C21 Ru1 C18 79.8(2)
C16 Ru1 C18 67.2(2)
N3 Ru1 C17 141.5(2)
N2 Ru1 C17 140.5(2)
C19 Ru1 C17 68.0(2)
C21 Ru1 C17 68.0(2)
C16 Ru1 C17 37.0(3)
C18 Ru1 C17 37.7(2)
N3 Ru1 C20 104.0(2)
N2 Ru1 C20 107.1(2)
C19 Ru1 C20 38.1(3)
C21 Ru1 C20 37.2(3)
C16 Ru1 C20 68.4(3)
C18 Ru1 C20 68.1(3)
C17 Ru1 C20 80.9(2)
N3 Ru1 Cl1 85.49(16)
N2 Ru1 Cl1 82.76(15)
C19 Ru1 Cl1 135.98(19)
C21 Ru1 Cl1 136.15(18)
C16 Ru1 Cl1 101.33(19)
C18 Ru1 Cl1 102.12(19)
C17 Ru1 Cl1 86.78(17)
C20 Ru1 Cl1 167.67(18)
C8 N2 C5 118.0(5)
C8 N2 Ru1 115.2(4)
C5 N2 Ru1 126.6(4)
N2 C8 C7 123.3(6)
N2 C8 C9 115.3(6)
C7 C8 C9 121.4(6)
C6 C7 C8 118.6(6)
C6 C7 H7 120.7
C8 C7 H7 120.7
C7 C6 C4 119.7(6)
C7 C6 H6 120.2
C4 C6 H6 120.2
C5 C4 C3 118.1(6)
C5 C4 C6 118.8(6)
C3 C4 C6 123.1(6)
N1 C5 N2 115.9(5)
N1 C5 C4 122.6(6)
N2 C5 C4 121.5(6)
C1 N1 C5 117.3(6)
N1 C1 C2 124.6(6)
N1 C1 H1 117.7
C2 C1 H1 117.7
C3 C2 C1 118.6(6)
C3 C2 H2 120.7
C1 C2 H2 120.7
C2 C3 C4 118.8(6)
C2 C3 H3 120.6
C4 C3 H3 120.6
N3 C9 C10 110.7(6)
N3 C9 C8 115.3(6)
C10 C9 C8 134.0(6)
C9 N3 N4 106.1(5)
C9 N3 Ru1 118.1(4)
N4 N3 Ru1 135.3(4)
N3 N4 C11 111.7(5)
N3 N4 H4A 121(4)
C11 N4 H4A 128(4)
N4 C11 C10 106.4(6)
N4 C11 C12 122.7(6)
C10 C11 C12 130.9(6)
C11 C10 C9 105.0(6)
C11 C10 H10 127.5
C9 C10 H10 127.5
C11 C12 C14 108.7(6)
C11 C12 C13 110.0(6)
C14 C12 C13 110.5(6)
C11 C12 C15 109.3(6)
C14 C12 C15 109.1(6)
C13 C12 C15 109.3(6)
C12 C14 H14A 109.5
C12 C14 H14B 109.5
H14A C14 H14B 109.5
C12 C14 H14C 109.5
H14A C14 H14C 109.5
H14B C14 H14C 109.5
C12 C13 H13A 109.5
C12 C13 H13B 109.5
H13A C13 H13B 109.5
C12 C13 H13C 109.5
H13A C13 H13C 109.5
H13B C13 H13C 109.5
C12 C15 H15A 109.5
C12 C15 H15B 109.5
H15A C15 H15B 109.5
C12 C15 H15C 109.5
H15A C15 H15C 109.5
H15B C15 H15C 109.5
C19 C18 C17 120.3(6)
C19 C18 Ru1 69.9(4)
C17 C18 Ru1 71.9(4)
C19 C18 H18 119.8
C17 C18 H18 119.8
Ru1 C18 H18 131.1
C16 C17 C18 118.4(6)
C16 C17 C25 121.1(6)
C18 C17 C25 120.5(6)
C16 C17 Ru1 70.3(4)
C18 C17 Ru1 70.4(4)
C25 C17 Ru1 129.1(4)
C17 C16 C21 120.6(6)
C17 C16 Ru1 72.8(4)
C21 C16 Ru1 70.3(4)
C17 C16 H16 119.7
C21 C16 H16 119.7
Ru1 C16 H16 129.6
C20 C21 C16 121.7(6)
C20 C21 Ru1 73.2(4)
C16 C21 Ru1 71.3(4)
C20 C21 H21 119.2
C16 C21 H21 119.2
Ru1 C21 H21 128.8
C21 C20 C19 116.8(6)
C21 C20 C22 123.0(6)
C19 C20 C22 120.2(6)
C21 C20 Ru1 69.6(4)
C19 C20 Ru1 68.8(4)
C22 C20 Ru1 131.4(5)
C18 C19 C20 122.1(6)
C18 C19 Ru1 72.7(4)
C20 C19 Ru1 73.2(4)
C18 C19 H19 118.9
C20 C19 H19 118.9
Ru1 C19 H19 127.3
C20 C22 C24 113.0(7)
C20 C22 C23 107.8(6)
C24 C22 C23 111.4(7)
C20 C22 H22 108.1
C24 C22 H22 108.1
C23 C22 H22 108.1
C22 C24 H24A 109.5
C22 C24 H24B 109.5
H24A C24 H24B 109.5
C22 C24 H24C 109.5
H24A C24 H24C 109.5
H24B C24 H24C 109.5
C22 C23 H23A 109.5
C22 C23 H23B 109.5
H23A C23 H23B 109.5
C22 C23 H23C 109.5
H23A C23 H23C 109.5
H23B C23 H23C 109.5
C17 C25 H25A 109.5
C17 C25 H25B 109.5
H25A C25 H25B 109.5
C17 C25 H25C 109.5
H25A C25 H25C 109.5
H25B C25 H25C 109.5
Cl1S C1S Cl2S 111.4(5)
Cl1S C1S H1S1 109.3
Cl2S C1S H1S1 109.3
Cl1S C1S H1S2 109.3
Cl2S C1S H1S2 109.3
H1S1 C1S H1S2 108.0
Cl6S C3S Cl5S 111.7(6)
Cl6S C3S H3S1 109.3
Cl5S C3S H3S1 109.3
Cl6S C3S H3S2 109.3
Cl5S C3S H3S2 109.3
H3S1 C3S H3S2 107.9
Cl3S C2S Cl4S 112.8(9)
Cl3S C2S H2S1 109.0
Cl4S C2S H2S1 109.0
Cl3S C2S H2S2 109.0
Cl4S C2S H2S2 109.0
H2S1 C2S H2S2 107.8

loop_
_geom_bond_atom_site_label_1
_geom_bond_atom_site_label_2
_geom_bond_distance
Ru1 N3 2.074(5)
Ru1 N2 2.159(5)
Ru1 C19 2.164(6)
Ru1 C21 2.176(6)
Ru1 C16 2.188(7)
Ru1 C18 2.200(6)
Ru1 C17 2.220(6)
Ru1 C20 2.221(7)
Ru1 Cl1 2.3949(17)
N2 C8 1.342(8)
N2 C5 1.367(8)
C8 C7 1.420(9)
C8 C9 1.446(9)
C7 C6 1.351(10)
C7 H7 0.9500
C6 C4 1.415(9)
C6 H6 0.9500
C4 C5 1.406(9)
C4 C3 1.407(9)
C5 N1 1.353(8)
N1 C1 1.318(9)
C1 C2 1.393(10)
C1 H1 0.9500
C2 C3 1.370(10)
C2 H2 0.9500
C3 H3 0.9500
C9 N3 1.341(8)
C9 C10 1.400(9)
N3 N4 1.342(8)
N4 C11 1.362(8)
N4 H4A 0.96(7)
C11 C10 1.396(9)
C11 C12 1.499(9)
C10 H10 0.9500
C12 C14 1.520(10)
C12 C13 1.527(10)
C12 C15 1.539(10)
C14 H14A 0.9800
C14 H14B 0.9800
C14 H14C 0.9800
C13 H13A 0.9800
C13 H13B 0.9800
C13 H13C 0.9800
C15 H15A 0.9800
C15 H15B 0.9800
C15 H15C 0.9800
C18 C19 1.398(10)
C18 C17 1.430(9)
C18 H18 0.9500
C17 C16 1.398(10)
C17 C25 1.494(10)
C16 C21 1.435(10)
C16 H16 0.9500
C21 C20 1.402(10)
C21 H21 0.9500
C20 C19 1.431(10)
C20 C22 1.517(10)
C19 H19 0.9500
C22 C24 1.537(12)
C22 C23 1.538(11)
C22 H22 1.0000
C24 H24A 0.9800
C24 H24B 0.9800
C24 H24C 0.9800
C23 H23A 0.9800
C23 H23B 0.9800
C23 H23C 0.9800
C25 H25A 0.9800
C25 H25B 0.9800
C25 H25C 0.9800
Cl1S C1S 1.757(9)
Cl2S C1S 1.780(9)
Cl5S C3S 1.773(10)
Cl3S C2S 1.669(16)
C1S H1S1 0.9900
C1S H1S2 0.9900
Cl6S C3S 1.735(10)
C3S H3S1 0.9900
C3S H3S2 0.9900
Cl4S C2S 1.747(16)
C2S H2S1 0.9900
C2S H2S2 0.9900

loop_
_geom_hbond_atom_site_label_D
_geom_hbond_atom_site_label_H
_geom_hbond_atom_site_label_A
_geom_hbond_distance_DH
_geom_hbond_distance_HA
_geom_hbond_distance_DA
_geom_hbond_angle_DHA
_geom_hbond_site_symmetry_A
C1 H1 Cl2 0.95 2.98 3.481(7) 114.6 2
C10 H10 Cl2 0.95 2.78 3.643(7) 150.7 4_566
C1S H1S1 Cl5S 0.99 2.97 3.688(9) 130.0 .
C1S H1S2 Cl2 0.99 2.50 3.455(9) 161.4 .
C3S H3S2 Cl2S 0.99 2.85 3.659(10) 138.9 .
N4 H4A Cl2 0.96(7) 2.12(7) 3.075(6) 171(6) .
C1 H1 Cl2 0.95 2.98 3.481(7) 114.6 2
C10 H10 Cl2 0.95 2.78 3.643(7) 150.7 4_566
C1S H1S1 Cl5S 0.99 2.97 3.688(9) 130.0 .
C1S H1S2 Cl2 0.99 2.50 3.455(9) 161.4 .
C3S H3S2 Cl2S 0.99 2.85 3.659(10) 138.9 .
N4 H4A Cl2 0.96(7) 2.12(7) 3.075(6) 171(6) .

loop_
_geom_torsion_atom_site_label_1
_geom_torsion_atom_site_label_2
_geom_torsion_atom_site_label_3
_geom_torsion_atom_site_label_4
_geom_torsion
C5 N2 C8 C7 -1.3(9)
Ru1 N2 C8 C7 -176.4(5)
C5 N2 C8 C9 -179.5(6)
Ru1 N2 C8 C9 5.4(7)
N2 C8 C7 C6 -0.9(10)
C9 C8 C7 C6 177.2(6)
C8 C7 C6 C4 0.9(10)
C7 C6 C4 C5 1.1(10)
C7 C6 C4 C3 179.8(6)
C8 N2 C5 N1 -176.6(6)
Ru1 N2 C5 N1 -2.1(8)
C8 N2 C5 C4 3.4(9)
Ru1 N2 C5 C4 177.9(4)
C3 C4 C5 N1 -2.1(9)
C6 C4 C5 N1 176.7(6)
C3 C4 C5 N2 177.9(6)
C6 C4 C5 N2 -3.3(9)
N2 C5 N1 C1 -178.3(6)
C4 C5 N1 C1 1.8(9)
C5 N1 C1 C2 0.0(10)
N1 C1 C2 C3 -1.4(11)
C1 C2 C3 C4 1.0(10)
C5 C4 C3 C2 0.6(9)
C6 C4 C3 C2 -178.1(6)
N2 C8 C9 N3 0.9(9)
C7 C8 C9 N3 -177.3(6)
N2 C8 C9 C10 -179.6(7)
C7 C8 C9 C10 2.2(12)
C10 C9 N3 N4 -0.5(7)
C8 C9 N3 N4 179.1(6)
C10 C9 N3 Ru1 173.1(4)
C8 C9 N3 Ru1 -7.3(8)
C9 N3 N4 C11 -0.2(7)
Ru1 N3 N4 C11 -172.2(5)
N3 N4 C11 C10 0.8(8)
N3 N4 C11 C12 -179.1(6)
N4 C11 C10 C9 -1.1(7)
C12 C11 C10 C9 178.9(7)
N3 C9 C10 C11 1.0(8)
C8 C9 C10 C11 -178.5(7)
N4 C11 C12 C14 -178.9(6)
C10 C11 C12 C14 1.2(10)
N4 C11 C12 C13 -57.8(8)
C10 C11 C12 C13 122.3(8)
N4 C11 C12 C15 62.2(8)
C10 C11 C12 C15 -117.7(8)
C19 C18 C17 C16 -0.6(9)
Ru1 C18 C17 C16 -53.0(5)
C19 C18 C17 C25 176.9(6)
Ru1 C18 C17 C25 124.5(6)
C19 C18 C17 Ru1 52.4(5)
C18 C17 C16 C21 -0.6(9)
C25 C17 C16 C21 -178.1(6)
Ru1 C17 C16 C21 -53.7(5)
C18 C17 C16 Ru1 53.1(5)
C25 C17 C16 Ru1 -124.4(6)
C17 C16 C21 C20 -0.5(10)
Ru1 C16 C21 C20 -55.4(6)
C17 C16 C21 Ru1 54.8(5)
C16 C21 C20 C19 2.8(9)
Ru1 C21 C20 C19 -51.7(5)
C16 C21 C20 C22 -178.6(6)
Ru1 C21 C20 C22 126.9(6)
C16 C21 C20 Ru1 54.5(5)
C17 C18 C19 C20 3.0(10)
Ru1 C18 C19 C20 56.4(6)
C17 C18 C19 Ru1 -53.3(5)
C21 C20 C19 C18 -4.1(9)
C22 C20 C19 C18 177.3(6)
Ru1 C20 C19 C18 -56.2(6)
C21 C20 C19 Ru1 52.1(5)
C22 C20 C19 Ru1 -126.5(6)
C21 C20 C22 C24 -19.0(10)
C19 C20 C22 C24 159.5(7)
Ru1 C20 C22 C24 72.1(9)
C21 C20 C22 C23 104.6(8)
C19 C20 C22 C23 -76.9(8)
Ru1 C20 C22 C23 -164.3(6)
